data_1544288
loop_
_publ_author_name
'Mani, A.'
'Rajesh, K.'
'Kumar, P. Praveen'
'Chakkaravarthi, G.'

_publ_section_title
;
 2,5-Dimethylanilinium
 4-hydroxybenzoate--2,5-dimethylaniline--4-hydroxybenzoic acid (1/1/1)
;
_journal_coeditor_code HB4085
_journal_issue 10
_journal_name_full IUCrData
_journal_page_first x161607
_journal_paper_doi 10.1107/S2414314616016072
_journal_volume 1
_journal_year 2016
_chemical_formula_iupac 'C8 H12 N1 +, C7 H5 O3 -, C8 H11 N1, C7 H6 O3'
_chemical_formula_moiety 'C8 H12 N1 +, C7 H5 O3 -, C8 H11 N1, C7 H6 O3'
_chemical_formula_sum 'C30 H34 N2 O6'
_chemical_formula_weight 518.59
_chemical_name_systematic '2,5-Dimethylanilinium 4-hydroxybenzoate--2,5-dimethylaniline--4-hydroxybenzoic acid (1/1/1)'
_space_group_crystal_system triclinic
_space_group_IT_number 2
_space_group_name_Hall '-P 1'
_space_group_name_H-M_alt 'P -1'
_symmetry_space_group_name_Hall '-P 1'
_symmetry_space_group_name_H-M 'P -1'
_atom_sites_solution_hydrogens mixed
_atom_sites_solution_primary direct
_audit_creation_method SHELXL-2016/4
_cell_angle_alpha 79.029(4)
_cell_angle_beta 75.615(3)
_cell_angle_gamma 85.345(4)
_cell_formula_units_Z 2
_cell_length_a 9.6854(5)
_cell_length_b 10.9169(6)
_cell_length_c 13.1450(7)
_cell_measurement_reflns_used 6719
_cell_measurement_temperature 295(2)
_cell_measurement_theta_max 29.4
_cell_measurement_theta_min 2.3
_cell_volume 1320.86(12)
_computing_cell_refinement
;
SAINT (Bruker, 2004)
;
_computing_data_collection
;
APEX2 (Bruker, 2004)
;
_computing_data_reduction
;
SAINT (Bruker, 2004)
;
_computing_molecular_graphics
;
PLATON (Spek, 2009)
;
_computing_publication_material
;
<i>SHELXL2016/4</i> (Sheldrick, 2015) and PLATON (Spek, 2009)
;
_computing_structure_refinement
;
<i>SHELXL2016/4</i> (Sheldrick, 2015)
;
_computing_structure_solution
;
SHELXS97 (Sheldrick, 2008)
;
_diffrn_ambient_temperature 295(2)
_diffrn_measured_fraction_theta_full 0.986
_diffrn_measured_fraction_theta_max 0.953
_diffrn_measurement_device_type 'Bruker Kappa APEXII CCD'
_diffrn_measurement_method '\w and \f scan'
_diffrn_radiation_type MoK\a
_diffrn_radiation_wavelength 0.71073
_diffrn_reflns_av_R_equivalents 0.0698
_diffrn_reflns_limit_h_max 13
_diffrn_reflns_limit_h_min -13
_diffrn_reflns_limit_k_max 15
_diffrn_reflns_limit_k_min -15
_diffrn_reflns_limit_l_max 18
_diffrn_reflns_limit_l_min -18
_diffrn_reflns_number 35698
_diffrn_reflns_theta_full 25.242
_diffrn_reflns_theta_max 29.502
_diffrn_reflns_theta_min 2.172
_exptl_absorpt_coefficient_mu 0.091
_exptl_absorpt_correction_T_max 0.7459
_exptl_absorpt_correction_T_min 0.6881
_exptl_absorpt_correction_type multi-scan
_exptl_absorpt_process_details
;
(SADABS; Bruker, 2004)
;
_exptl_crystal_colour colourless
_exptl_crystal_density_diffrn 1.304
_exptl_crystal_description block
_exptl_crystal_F_000 552
_exptl_crystal_size_max 0.26
_exptl_crystal_size_mid 0.24
_exptl_crystal_size_min 0.20
_refine_diff_density_max 0.263
_refine_diff_density_min -0.303
_refine_ls_extinction_method none
_refine_ls_goodness_of_fit_ref 1.014
_refine_ls_hydrogen_treatment mixed
_refine_ls_matrix_type full
_refine_ls_number_parameters 376
_refine_ls_number_reflns 7024
_refine_ls_number_restraints 8
_refine_ls_restrained_S_all 1.014
_refine_ls_R_factor_all 0.1229
_refine_ls_R_factor_gt 0.0586
_refine_ls_shift/su_max 0.000
_refine_ls_shift/su_mean 0.000
_refine_ls_structure_factor_coef Fsqd
_refine_ls_weighting_details 'w=1/[\s^2^(Fo^2^)+(0.0575P)^2^+0.3498P] where P=(Fo^2^+2Fc^2^)/3'
_refine_ls_weighting_scheme calc
_refine_ls_wR_factor_gt 0.1193
_refine_ls_wR_factor_ref 0.1446
_reflns_number_gt 4026
_reflns_number_total 7024
_reflns_threshold_expression 'I > 2\s(I)'
_cod_data_source_file hb4085sup1.cif
_cod_data_source_block I
_cod_original_cell_volume 1320.86(13)
_cod_database_code 1544288
_shelx_space_group_comment
;
The symmetry employed for this shelxl refinement is uniquely defined
by the following loop, which should always be used as a source of
symmetry information in preference to the above space-group names.
They are only intended as comments.
;
_shelx_estimated_absorpt_t_min 0.977
_shelx_estimated_absorpt_t_max 0.982

loop_
_space_group_symop_operation_xyz
'x, y, z'
'-x, -y, -z'

loop_
_atom_site_type_symbol
_atom_site_label
_atom_site_fract_x
_atom_site_fract_y
_atom_site_fract_z
_atom_site_U_iso_or_equiv
_atom_site_adp_type
_atom_site_calc_flag
_atom_site_occupancy
C C1 0.86255(19) 0.17699(16) 0.55783(14) 0.0292(4) Uani d 1
C C2 0.72606(19) 0.22707(16) 0.59077(14) 0.0277(4) Uani d 1
C C3 0.6211(2) 0.16170(17) 0.66719(14) 0.0323(4) Uani d 1
H H3 0.529843 0.197520 0.685334 0.039 Uiso calc 1
C C4 0.6513(2) 0.04190(18) 0.71738(15) 0.0377(5) Uani d 1
C C5 0.7887(2) -0.00660(18) 0.68915(16) 0.0406(5) Uani d 1
H H5 0.812282 -0.085084 0.723802 0.049 Uiso calc 1
C C6 0.8915(2) 0.05903(17) 0.61069(15) 0.0358(4) Uani d 1
H H6 0.982781 0.023265 0.592701 0.043 Uiso calc 1
C C7 0.9738(2) 0.24619(19) 0.46942(16) 0.0400(5) Uani d 1
H H7A 1.060098 0.195534 0.457843 0.060 Uiso calc 1
H H7B 0.992273 0.322696 0.488735 0.060 Uiso calc 1
H H7C 0.940066 0.264569 0.405190 0.060 Uiso calc 1
C C8 0.5368(3) -0.0305(2) 0.8010(2) 0.0635(7) Uani d 1
H H8A 0.503145 -0.092472 0.771013 0.095 Uiso calc 1
H H8B 0.459104 0.025493 0.825236 0.095 Uiso calc 1
H H8C 0.575279 -0.070556 0.860116 0.095 Uiso calc 1
C C9 0.7449(2) 0.49451(19) 0.82967(18) 0.0437(5) Uani d 1
C C10 0.6808(2) 0.4508(2) 0.93580(18) 0.0498(6) Uani d 1
H H10 0.632124 0.507313 0.978034 0.060 Uiso calc 1
C C11 0.6869(2) 0.3264(2) 0.98062(17) 0.0492(6) Uani d 1
H H11 0.643147 0.300354 1.052185 0.059 Uiso calc 1
C C12 0.7577(2) 0.24010(19) 0.91973(16) 0.0405(5) Uani d 1
C C13 0.8226(2) 0.28259(18) 0.81374(15) 0.0360(4) Uani d 1
H H13 0.869464 0.225492 0.771407 0.043 Uiso calc 1
C C14 0.8192(2) 0.40806(18) 0.76934(15) 0.0355(5) Uani d 1
C C15 0.7351(3) 0.6308(2) 0.7828(2) 0.0734(8) Uani d 1
H H15A 0.672759 0.674199 0.834325 0.110 Uiso calc 1
H H15B 0.698040 0.640291 0.720302 0.110 Uiso calc 1
H H15C 0.828262 0.664817 0.763670 0.110 Uiso calc 1
C C16 0.7672(3) 0.1037(2) 0.9659(2) 0.0704(8) Uani d 1
H H16A 0.854196 0.085435 0.989195 0.106 Uiso calc 1
H H16B 0.765939 0.055034 0.912536 0.106 Uiso calc 1
H H16C 0.687379 0.083353 1.025583 0.106 Uiso calc 1
C C17 0.29119(19) 0.44302(15) 0.80120(13) 0.0267(4) Uani d 1
C C18 0.1466(2) 0.45138(17) 0.84845(15) 0.0332(4) Uani d 1
H H18 0.089970 0.513913 0.818656 0.040 Uiso calc 1
C C19 0.0851(2) 0.36894(17) 0.93867(15) 0.0356(5) Uani d 1
H H19 -0.012149 0.375521 0.968950 0.043 Uiso calc 1
C C20 0.1690(2) 0.27650(17) 0.98379(15) 0.0365(5) Uani d 1
C C21 0.3135(2) 0.26666(17) 0.93802(15) 0.0398(5) Uani d 1
H H21 0.369889 0.204221 0.968234 0.048 Uiso calc 1
C C22 0.3739(2) 0.34920(16) 0.84780(14) 0.0324(4) Uani d 1
H H22 0.471145 0.342192 0.817592 0.039 Uiso calc 1
C C23 0.3543(2) 0.53064(16) 0.70188(14) 0.0293(4) Uani d 1
C C24 0.73147(18) 0.84066(16) 0.39196(14) 0.0283(4) Uani d 1
C C25 0.82153(19) 0.85457(17) 0.29055(15) 0.0321(4) Uani d 1
H H25 0.858731 0.784245 0.261371 0.039 Uiso calc 1
C C26 0.8563(2) 0.97198(17) 0.23265(15) 0.0348(4) Uani d 1
H H26 0.916804 0.980486 0.164794 0.042 Uiso calc 1
C C27 0.80129(19) 1.07684(16) 0.27555(14) 0.0303(4) Uani d 1
C C28 0.70977(19) 1.06454(16) 0.37624(15) 0.0321(4) Uani d 1
H H28 0.671854 1.135002 0.404962 0.039 Uiso calc 1
C C29 0.67551(19) 0.94683(17) 0.43341(15) 0.0326(4) Uani d 1
H H29 0.613906 0.938508 0.500819 0.039 Uiso calc 1
C C30 0.6966(2) 0.71342(17) 0.45436(15) 0.0319(4) Uani d 1
N N1 0.69424(19) 0.35629(15) 0.54491(14) 0.0348(4) Uani d 1
N N2 0.8895(2) 0.44564(19) 0.66002(15) 0.0488(5) Uani d 1
O O1 0.28132(14) 0.62590(11) 0.67266(10) 0.0380(3) Uani d 1
O O2 0.47869(14) 0.50631(11) 0.64920(10) 0.0391(3) Uani d 1
O O3 0.11541(18) 0.19274(14) 1.07406(13) 0.0578(5) Uani d 1
O O4 0.57699(16) 0.71376(13) 0.52863(13) 0.0515(4) Uani d 1
O O5 0.77000(15) 0.62033(12) 0.43902(12) 0.0455(4) Uani d 1
O O6 0.83921(16) 1.19187(12) 0.21635(11) 0.0446(4) Uani d 1
H H1A 0.755(2) 0.4040(18) 0.5552(18) 0.057(7) Uiso d 1
H H1B 0.6106(14) 0.379(2) 0.5801(16) 0.052(7) Uiso d 1
H H1C 0.698(3) 0.363(2) 0.4768(9) 0.063(8) Uiso d 1
H H2A 0.898(3) 0.5244(10) 0.643(2) 0.080(9) Uiso d 1
H H2B 0.9714(16) 0.409(2) 0.644(2) 0.077(10) Uiso d 1
H H3A 0.0300(14) 0.206(3) 1.099(3) 0.116 Uiso d 1
H H4A 0.555(3) 0.6430(15) 0.564(2) 0.116 Uiso d 1
H H6A 0.798(3) 1.248(2) 0.248(2) 0.116 Uiso d 1

loop_
_atom_site_aniso_label
_atom_site_aniso_U_11
_atom_site_aniso_U_22
_atom_site_aniso_U_33
_atom_site_aniso_U_12
_atom_site_aniso_U_13
_atom_site_aniso_U_23
C1 0.0304(10) 0.0291(9) 0.0274(9) -0.0006(8) -0.0047(7) -0.0066(7)
C2 0.0305(10) 0.0246(9) 0.0270(9) 0.0016(7) -0.0079(7) -0.0017(7)
C3 0.0280(10) 0.0344(10) 0.0321(10) 0.0014(8) -0.0061(8) -0.0024(8)
C4 0.0402(12) 0.0352(10) 0.0346(11) -0.0067(9) -0.0087(9) 0.0033(8)
C5 0.0507(13) 0.0272(10) 0.0431(12) 0.0037(9) -0.0168(10) 0.0016(8)
C6 0.0351(11) 0.0340(10) 0.0386(11) 0.0106(8) -0.0108(9) -0.0094(8)
C7 0.0324(11) 0.0423(11) 0.0404(11) -0.0010(9) -0.0002(9) -0.0066(9)
C8 0.0565(16) 0.0587(15) 0.0611(16) -0.0163(12) -0.0068(12) 0.0209(12)
C9 0.0435(13) 0.0386(11) 0.0511(13) 0.0002(9) -0.0115(10) -0.0137(10)
C10 0.0416(13) 0.0555(14) 0.0532(14) 0.0027(11) -0.0014(10) -0.0263(12)
C11 0.0422(13) 0.0647(15) 0.0369(12) -0.0092(11) 0.0037(9) -0.0137(11)
C12 0.0399(12) 0.0432(11) 0.0370(11) -0.0069(9) -0.0063(9) -0.0054(9)
C13 0.0364(11) 0.0356(10) 0.0353(11) -0.0017(9) -0.0044(8) -0.0099(8)
C14 0.0334(11) 0.0396(11) 0.0343(10) -0.0070(9) -0.0060(8) -0.0089(9)
C15 0.099(2) 0.0411(14) 0.078(2) 0.0072(14) -0.0171(17) -0.0165(13)
C16 0.096(2) 0.0541(15) 0.0500(15) -0.0076(14) -0.0086(14) 0.0071(12)
C17 0.0291(10) 0.0227(8) 0.0254(9) -0.0010(7) -0.0025(7) -0.0021(7)
C18 0.0308(10) 0.0305(9) 0.0348(10) 0.0013(8) -0.0058(8) -0.0007(8)
C19 0.0267(10) 0.0370(10) 0.0372(11) -0.0046(8) 0.0034(8) -0.0053(8)
C20 0.0438(12) 0.0292(10) 0.0300(10) -0.0079(9) 0.0010(8) 0.0011(8)
C21 0.0426(12) 0.0315(10) 0.0363(11) 0.0069(9) -0.0038(9) 0.0055(8)
C22 0.0284(10) 0.0324(10) 0.0312(10) 0.0037(8) -0.0015(8) -0.0025(8)
C23 0.0328(10) 0.0235(9) 0.0287(9) -0.0025(8) -0.0032(8) -0.0021(7)
C24 0.0236(9) 0.0265(9) 0.0325(10) -0.0014(7) -0.0054(7) -0.0009(7)
C25 0.0303(10) 0.0279(9) 0.0356(10) 0.0022(8) -0.0031(8) -0.0073(8)
C26 0.0350(11) 0.0338(10) 0.0288(10) 0.0009(8) 0.0025(8) -0.0030(8)
C27 0.0266(10) 0.0280(9) 0.0314(10) -0.0020(7) -0.0036(7) 0.0027(7)
C28 0.0320(10) 0.0257(9) 0.0356(10) 0.0019(8) -0.0025(8) -0.0064(8)
C29 0.0284(10) 0.0326(10) 0.0311(10) 0.0001(8) 0.0004(8) -0.0018(8)
C30 0.0288(10) 0.0296(10) 0.0363(10) -0.0041(8) -0.0084(8) -0.0011(8)
N1 0.0363(10) 0.0284(9) 0.0343(10) 0.0036(8) -0.0029(8) -0.0013(7)
N2 0.0612(14) 0.0395(11) 0.0398(11) -0.0093(10) -0.0009(9) -0.0037(9)
O1 0.0447(8) 0.0263(7) 0.0345(7) 0.0083(6) -0.0022(6) 0.0023(5)
O2 0.0354(8) 0.0313(7) 0.0373(8) 0.0019(6) 0.0073(6) 0.0044(6)
O3 0.0618(11) 0.0443(9) 0.0462(9) -0.0062(8) 0.0100(8) 0.0156(7)
O4 0.0413(9) 0.0330(8) 0.0599(10) -0.0007(7) 0.0115(7) 0.0101(7)
O5 0.0466(9) 0.0274(7) 0.0550(9) 0.0009(6) -0.0031(7) -0.0017(6)
O6 0.0520(9) 0.0282(7) 0.0404(8) -0.0031(7) 0.0064(7) 0.0036(6)

loop_
_atom_type_symbol
_atom_type_description
_atom_type_scat_dispersion_real
_atom_type_scat_dispersion_imag
_atom_type_scat_source
C C 0.0033 0.0016 'International Tables Vol C Tables 4.2.6.8 and 6.1.1.4'
H H 0.0000 0.0000 'International Tables Vol C Tables 4.2.6.8 and 6.1.1.4'
N N 0.0061 0.0033 'International Tables Vol C Tables 4.2.6.8 and 6.1.1.4'
O O 0.0106 0.0060 'International Tables Vol C Tables 4.2.6.8 and 6.1.1.4'

loop_
_geom_angle_atom_site_label_1
_geom_angle_atom_site_label_2
_geom_angle_atom_site_label_3
_geom_angle
C6 C1 C2 116.45(16)
C6 C1 C7 121.39(17)
C2 C1 C7 122.15(16)
C3 C2 C1 122.61(16)
C3 C2 N1 118.80(17)
C1 C2 N1 118.55(16)
C2 C3 C4 119.97(18)
C2 C3 H3 120.0
C4 C3 H3 120.0
C5 C4 C3 117.97(17)
C5 C4 C8 121.70(19)
C3 C4 C8 120.3(2)
C6 C5 C4 121.20(17)
C6 C5 H5 119.4
C4 C5 H5 119.4
C5 C6 C1 121.67(18)
C5 C6 H6 119.2
C1 C6 H6 119.2
C1 C7 H7A 109.5
C1 C7 H7B 109.5
H7A C7 H7B 109.5
C1 C7 H7C 109.5
H7A C7 H7C 109.5
H7B C7 H7C 109.5
C4 C8 H8A 109.5
C4 C8 H8B 109.5
H8A C8 H8B 109.5
C4 C8 H8C 109.5
H8A C8 H8C 109.5
H8B C8 H8C 109.5
C10 C9 C14 117.50(19)
C10 C9 C15 120.9(2)
C14 C9 C15 121.6(2)
C11 C10 C9 122.1(2)
C11 C10 H10 118.9
C9 C10 H10 118.9
C10 C11 C12 120.2(2)
C10 C11 H11 119.9
C12 C11 H11 119.9
C11 C12 C13 118.20(19)
C11 C12 C16 121.8(2)
C13 C12 C16 120.0(2)
C14 C13 C12 121.52(19)
C14 C13 H13 119.2
C12 C13 H13 119.2
C13 C14 C9 120.33(18)
C13 C14 N2 118.65(18)
C9 C14 N2 120.99(19)
C9 C15 H15A 109.5
C9 C15 H15B 109.5
H15A C15 H15B 109.5
C9 C15 H15C 109.5
H15A C15 H15C 109.5
H15B C15 H15C 109.5
C12 C16 H16A 109.5
C12 C16 H16B 109.5
H16A C16 H16B 109.5
C12 C16 H16C 109.5
H16A C16 H16C 109.5
H16B C16 H16C 109.5
C18 C17 C22 118.19(16)
C18 C17 C23 120.40(16)
C22 C17 C23 121.39(16)
C19 C18 C17 121.40(17)
C19 C18 H18 119.3
C17 C18 H18 119.3
C18 C19 C20 119.55(17)
C18 C19 H19 120.2
C20 C19 H19 120.2
O3 C20 C19 122.63(18)
O3 C20 C21 117.39(18)
C19 C20 C21 119.98(16)
C22 C21 C20 120.05(18)
C22 C21 H21 120.0
C20 C21 H21 120.0
C21 C22 C17 120.83(17)
C21 C22 H22 119.6
C17 C22 H22 119.6
O1 C23 O2 122.37(16)
O1 C23 C17 118.75(16)
O2 C23 C17 118.87(16)
C29 C24 C25 118.81(16)
C29 C24 C30 121.15(16)
C25 C24 C30 120.04(16)
C26 C25 C24 120.55(17)
C26 C25 H25 119.7
C24 C25 H25 119.7
C25 C26 C27 119.99(17)
C25 C26 H26 120.0
C27 C26 H26 120.0
O6 C27 C26 118.45(16)
O6 C27 C28 121.39(16)
C26 C27 C28 120.16(16)
C29 C28 C27 119.41(17)
C29 C28 H28 120.3
C27 C28 H28 120.3
C28 C29 C24 121.08(17)
C28 C29 H29 119.5
C24 C29 H29 119.5
O5 C30 O4 123.77(16)
O5 C30 C24 124.02(17)
O4 C30 C24 112.21(16)
C2 N1 H1A 108.4(16)
C2 N1 H1B 108.7(15)
H1A N1 H1B 106(2)
C2 N1 H1C 110.5(16)
H1A N1 H1C 111(2)
H1B N1 H1C 111(2)
C14 N2 H2A 112.1(19)
C14 N2 H2B 112.1(19)
H2A N2 H2B 109(3)
C20 O3 H3A 113(2)
C30 O4 H4A 113(2)
C27 O6 H6A 111(2)

loop_
_geom_bond_atom_site_label_1
_geom_bond_atom_site_label_2
_geom_bond_distance
C1 C6 1.385(2)
C1 C2 1.386(3)
C1 C7 1.503(2)
C2 C3 1.375(2)
C2 N1 1.465(2)
C3 C4 1.392(3)
C3 H3 0.9300
C4 C5 1.380(3)
C4 C8 1.506(3)
C5 C6 1.376(3)
C5 H5 0.9300
C6 H6 0.9300
C7 H7A 0.9600
C7 H7B 0.9600
C7 H7C 0.9600
C8 H8A 0.9600
C8 H8B 0.9600
C8 H8C 0.9600
C9 C10 1.387(3)
C9 C14 1.389(3)
C9 C15 1.503(3)
C10 C11 1.376(3)
C10 H10 0.9300
C11 C12 1.381(3)
C11 H11 0.9300
C12 C13 1.385(3)
C12 C16 1.502(3)
C13 C14 1.384(3)
C13 H13 0.9300
C14 N2 1.425(3)
C15 H15A 0.9600
C15 H15B 0.9600
C15 H15C 0.9600
C16 H16A 0.9600
C16 H16B 0.9600
C16 H16C 0.9600
C17 C18 1.387(2)
C17 C22 1.392(2)
C17 C23 1.489(2)
C18 C19 1.379(2)
C18 H18 0.9300
C19 C20 1.381(3)
C19 H19 0.9300
C20 O3 1.368(2)
C20 C21 1.384(3)
C21 C22 1.376(2)
C21 H21 0.9300
C22 H22 0.9300
C23 O1 1.262(2)
C23 O2 1.267(2)
C24 C29 1.388(2)
C24 C25 1.388(2)
C24 C30 1.490(2)
C25 C26 1.381(2)
C25 H25 0.9300
C26 C27 1.382(3)
C26 H26 0.9300
C27 O6 1.371(2)
C27 C28 1.387(2)
C28 C29 1.380(2)
C28 H28 0.9300
C29 H29 0.9300
C30 O5 1.212(2)
C30 O4 1.317(2)
N1 H1A 0.869(9)
N1 H1B 0.871(9)
N1 H1C 0.876(10)
N2 H2A 0.852(10)
N2 H2B 0.856(10)
O3 H3A 0.824(10)
O4 H4A 0.834(10)
O6 H6A 0.830(10)

loop_
_geom_hbond_atom_site_label_D
_geom_hbond_atom_site_label_H
_geom_hbond_atom_site_label_A
_geom_hbond_site_symmetry_A
_geom_hbond_distance_DH
_geom_hbond_distance_HA
_geom_hbond_distance_DA
_geom_hbond_angle_DHA
_geom_hbond_publ_flag
N1 H1A O5 . 0.869(9) 2.55(2) 3.015(2) 114.4(18) y
N1 H1A N2 . 0.869(9) 2.240(15) 3.016(3) 149(2) y
N1 H1B O2 . 0.871(9) 1.998(14) 2.792(2) 151(2) y
O4 H4A O2 . 0.834(10) 1.780(12) 2.6041(17) 169(3) y
N1 H1C O1 2_666 0.876(10) 1.906(10) 2.781(2) 176(2) y
N2 H2B O5 2_766 0.856(10) 2.492(14) 3.306(3) 159(2) y
O3 H3A O6 1_446 0.824(10) 2.085(17) 2.858(2) 156(3) y
O6 H6A O1 2_676 0.830(10) 1.879(10) 2.7075(19) 175(3) y
C13 H13 Cg1 . 0.93 2.80 3.437(2) 127 y
C6 H6 Cg3 2_766 0.93 2.87 3.554(2) 132 y
C19 H19 Cg2 1_455 0.93 2.87 3.532(2) 129 y

loop_
_geom_torsion_atom_site_label_1
_geom_torsion_atom_site_label_2
_geom_torsion_atom_site_label_3
_geom_torsion_atom_site_label_4
_geom_torsion
C6 C1 C2 C3 -3.8(3)
C7 C1 C2 C3 176.07(18)
C6 C1 C2 N1 173.96(17)
C7 C1 C2 N1 -6.1(3)
C1 C2 C3 C4 2.3(3)
N1 C2 C3 C4 -175.54(18)
C2 C3 C4 C5 1.1(3)
C2 C3 C4 C8 -179.88(19)
C3 C4 C5 C6 -2.7(3)
C8 C4 C5 C6 178.3(2)
C4 C5 C6 C1 1.0(3)
C2 C1 C6 C5 2.2(3)
C7 C1 C6 C5 -177.70(18)
C14 C9 C10 C11 -1.3(3)
C15 C9 C10 C11 179.4(2)
C9 C10 C11 C12 -0.4(4)
C10 C11 C12 C13 0.6(3)
C10 C11 C12 C16 179.7(2)
C11 C12 C13 C14 0.9(3)
C16 C12 C13 C14 -178.2(2)
C12 C13 C14 C9 -2.6(3)
C12 C13 C14 N2 179.36(19)
C10 C9 C14 C13 2.7(3)
C15 C9 C14 C13 -177.9(2)
C10 C9 C14 N2 -179.3(2)
C15 C9 C14 N2 0.1(3)
C22 C17 C18 C19 -0.5(3)
C23 C17 C18 C19 178.08(17)
C17 C18 C19 C20 0.5(3)
C18 C19 C20 O3 179.08(19)
C18 C19 C20 C21 -0.4(3)
O3 C20 C21 C22 -179.26(18)
C19 C20 C21 C22 0.3(3)
C20 C21 C22 C17 -0.2(3)
C18 C17 C22 C21 0.3(3)
C23 C17 C22 C21 -178.23(17)
C18 C17 C23 O1 13.0(3)
C22 C17 C23 O1 -168.48(17)
C18 C17 C23 O2 -166.33(17)
C22 C17 C23 O2 12.2(3)
C29 C24 C25 C26 0.9(3)
C30 C24 C25 C26 -179.00(17)
C24 C25 C26 C27 -0.1(3)
C25 C26 C27 O6 179.34(17)
C25 C26 C27 C28 -0.7(3)
O6 C27 C28 C29 -179.42(17)
C26 C27 C28 C29 0.7(3)
C27 C28 C29 C24 0.2(3)
C25 C24 C29 C28 -1.0(3)
C30 C24 C29 C28 178.92(17)
C29 C24 C30 O5 -157.41(19)
C25 C24 C30 O5 22.5(3)
C29 C24 C30 O4 22.3(2)
C25 C24 C30 O4 -157.83(18)

_cod_database_fobs_code 1544288
